data_2207931
loop_
_publ_author_name
'Wang, Yong-Tao'
'Tang, Gui-Mei'
'Qin, Da-Wei'
'Duan, Hong-Dong'

_publ_section_title
;
 1:1 Cocrystal of 2,5-di-4-pyridyl-1,3,4-oxadiazole and hydroquinone
;
_journal_coeditor_code WW6442
_journal_issue 1
_journal_name_full 'Acta Crystallographica Section E'
_journal_page_first o45
_journal_page_last o46
_journal_paper_doi 10.1107/S1600536805040018
_journal_volume 62
_journal_year 2006
_chemical_formula_iupac 'C12 H8 N4 O, C6 H6 O2'
_chemical_formula_moiety 'C12 H8 N4 O, C6 H6 O2'
_chemical_formula_sum 'C18 H14 N4 O3'
_chemical_formula_weight 334.33
_chemical_name_systematic
;
2,5-di-4-pyridyl-1,3,4-oxadiazole--hydroquinone (1/1)
;
_space_group_IT_number 61
_symmetry_cell_setting orthorhombic
_symmetry_space_group_name_Hall '-P 2ac 2ab'
_symmetry_space_group_name_H-M 'P b c a'
_atom_sites_solution_hydrogens difmap
_atom_sites_solution_primary direct
_atom_sites_solution_secondary difmap
_audit_creation_method SHELXL-97
_cell_angle_alpha 90.00
_cell_angle_beta 90.00
_cell_angle_gamma 90.00
_cell_formula_units_Z 8
_cell_length_a 13.811(7)
_cell_length_b 5.855(2)
_cell_length_c 38.550(15)
_cell_measurement_reflns_used 250
_cell_measurement_temperature 298(2)
_cell_measurement_theta_max 15
_cell_measurement_theta_min 7.5
_cell_volume 3117(2)
_computing_cell_refinement SMART
_computing_data_collection 'SMART (Bruker, 2001)'
_computing_data_reduction 'SAINT (Bruker, 2001)'
_computing_molecular_graphics 'SHELXTL (Sheldrick, 1999)'
_computing_publication_material SHELXTL
_computing_structure_refinement 'SHELXL97 (Sheldrick, 1997)'
_computing_structure_solution 'SHELXS97 (Sheldrick, 1997)'
_diffrn_ambient_temperature 298(2)
_diffrn_measured_fraction_theta_full 0.999
_diffrn_measured_fraction_theta_max 0.999
_diffrn_measurement_device_type 'Bruker SMART CCD area-detector'
_diffrn_measurement_method '\f and \w'
_diffrn_radiation_monochromator graphite
_diffrn_radiation_source 'fine-focus sealed tube'
_diffrn_radiation_type MoK\a
_diffrn_radiation_wavelength 0.71073
_diffrn_reflns_av_R_equivalents 0.0399
_diffrn_reflns_av_sigmaI/netI 0.0331
_diffrn_reflns_limit_h_max 14
_diffrn_reflns_limit_h_min -17
_diffrn_reflns_limit_k_max 7
_diffrn_reflns_limit_k_min -7
_diffrn_reflns_limit_l_max 45
_diffrn_reflns_limit_l_min -47
_diffrn_reflns_number 15649
_diffrn_reflns_theta_full 26.00
_diffrn_reflns_theta_max 26.00
_diffrn_reflns_theta_min 1.06
_diffrn_standards_decay_% 0
_diffrn_standards_interval_count 2
_diffrn_standards_interval_time 8
_diffrn_standards_number 100
_exptl_absorpt_coefficient_mu 0.101
_exptl_absorpt_correction_T_max 0.9802
_exptl_absorpt_correction_T_min 0.9705
_exptl_absorpt_correction_type multi-scan
_exptl_absorpt_process_details '(SADABS; Bruker, 2001)'
_exptl_crystal_colour 'light yellow'
_exptl_crystal_density_diffrn 1.425
_exptl_crystal_density_method 'not measured'
_exptl_crystal_description block
_exptl_crystal_F_000 1392
_exptl_crystal_size_max 0.30
_exptl_crystal_size_mid 0.30
_exptl_crystal_size_min 0.20
_refine_diff_density_max 0.175
_refine_diff_density_min -0.194
_refine_ls_extinction_coef 0.0006(2)
_refine_ls_extinction_expression Fc^*^=kFc[1+0.001xFc^2^\l^3^/sin(2\q)]^-1/4^
_refine_ls_extinction_method SHELXL97
_refine_ls_goodness_of_fit_ref 1.202
_refine_ls_hydrogen_treatment refall
_refine_ls_matrix_type full
_refine_ls_number_parameters 283
_refine_ls_number_reflns 3067
_refine_ls_number_restraints 0
_refine_ls_restrained_S_all 1.202
_refine_ls_R_factor_all 0.0817
_refine_ls_R_factor_gt 0.0636
_refine_ls_shift/su_max 0.001
_refine_ls_shift/su_mean 0.000
_refine_ls_structure_factor_coef Fsqd
_refine_ls_weighting_details 'calc w=1/[\s^2^(Fo^2^)+(0.0414P)^2^+1.24P] where P=(Fo^2^+2Fc^2^)/3'
_refine_ls_weighting_scheme calc
_refine_ls_wR_factor_gt 0.1237
_refine_ls_wR_factor_ref 0.1333
_reflns_number_gt 2489
_reflns_number_total 3067
_reflns_threshold_expression I>2\s(I)
_cod_data_source_file ww6442.cif
_cod_data_source_block I
_cod_depositor_comments
;
The following automatic conversions were performed:
'_symmetry_cell_setting' value 'Orthorhombic' changed to 'orthorhombic'
according to '/home/saulius/struct/CIF-dictionaries/cif_core.dic'
dictionary named 'cif_core.dic' version 2.4.1 from 2010-06-29.

Automatic conversion script
Id: cif_fix_enum 1527 2010-12-29 10:47:43Z saulius 

The following automatic conversions were performed:

'_symmetry_cell_setting' value 'Orthorhombic' changed to
'orthorhombic' according to
/home/saulius/struct/CIF-dictionaries/cif_core.dic dictionary named
'cif_core.dic' version 2.4.1 from 2010-06-29.

Automatic conversion script
Id: cif_fix_values 1715 2011-07-08 13:25:40Z adriana 
;
_cod_database_code 2207931
_cod_database_fobs_code 2207931

loop_
_symmetry_equiv_pos_as_xyz
'x, y, z'
'-x+1/2, -y, z+1/2'
'-x, y+1/2, -z+1/2'
'x+1/2, -y+1/2, -z'
'-x, -y, -z'
'x-1/2, y, -z-1/2'
'x, -y-1/2, z-1/2'
'-x-1/2, y-1/2, z'

loop_
_atom_site_label
_atom_site_fract_x
_atom_site_fract_y
_atom_site_fract_z
_atom_site_U_iso_or_equiv
_atom_site_adp_type
_atom_site_calc_flag
_atom_site_occupancy
_atom_site_type_symbol
O1 0.61549(10) 0.0640(2) 0.62018(3) 0.0352(4) Uani d 1 O
O2 0.58636(16) -0.4144(4) 0.43791(5) 0.0667(6) Uani d 1 O
H2A 0.598(2) -0.310(6) 0.4528(8) 0.090(12) Uiso d 1 H
O3 0.64782(16) -0.1372(4) 0.30290(5) 0.0641(6) Uani d 1 O
H3A 0.636(3) -0.248(7) 0.2877(10) 0.138(16) Uiso d 1 H
N1 0.61118(15) -0.0496(4) 0.74922(5) 0.0505(6) Uani d 1 N
N2 0.67316(14) 0.3979(3) 0.63654(5) 0.0418(5) Uani d 1 N
N3 0.67319(14) 0.3892(3) 0.60024(5) 0.0427(5) Uani d 1 N
N4 0.61335(14) -0.1088(4) 0.49237(5) 0.0467(5) Uani d 1 N
C1 0.6497(2) 0.1561(5) 0.74287(6) 0.0506(7) Uani d 1 C
C2 0.65888(17) 0.2464(4) 0.71016(6) 0.0424(6) Uani d 1 C
H2 0.6887(17) 0.399(4) 0.7071(6) 0.052(7) Uiso d 1 H
C3 0.62756(15) 0.1189(4) 0.68211(5) 0.0357(5) Uani d 1 C
C4 0.58750(18) -0.0932(4) 0.68825(6) 0.0449(6) Uani d 1 C
H4 0.5684(17) -0.186(4) 0.6709(6) 0.055(8) Uiso d 1 H
C5 0.58048(19) -0.1683(5) 0.72196(6) 0.0500(7) Uani d 1 C
H5 0.5523(18) -0.315(5) 0.7273(6) 0.057(7) Uiso d 1 H
C6 0.63957(15) 0.2038(4) 0.64682(5) 0.0340(5) Uani d 1 C
C7 0.63962(15) 0.1908(4) 0.59200(5) 0.0347(5) Uani d 1 C
C8 0.62817(15) 0.0895(4) 0.55778(5) 0.0345(5) Uani d 1 C
C9 0.66074(17) 0.2023(4) 0.52846(6) 0.0414(6) Uani d 1 C
H9 0.6917(16) 0.345(4) 0.5305(6) 0.049(7) Uiso d 1 H
C10 0.65182(18) 0.0981(5) 0.49675(6) 0.0470(6) Uani d 1 C
H10 0.6760(17) 0.171(4) 0.4757(6) 0.056(7) Uiso d 1 H
C11 0.58156(18) -0.2145(5) 0.52080(6) 0.0445(6) Uani d 1 C
H11 0.5536(16) -0.363(4) 0.5177(6) 0.047(7) Uiso d 1 H
C12 0.58769(17) -0.1248(4) 0.55363(6) 0.0405(6) Uani d 1 C
H12 0.5658(15) -0.205(4) 0.5724(6) 0.040(6) Uiso d 1 H
C13 0.60192(17) -0.3397(4) 0.40463(6) 0.0423(6) Uani d 1 C
C14 0.64135(19) -0.1283(4) 0.39694(6) 0.0481(6) Uani d 1 C
H14 0.6606(17) -0.027(4) 0.4144(6) 0.060(8) Uiso d 1 H
C15 0.65631(18) -0.0637(4) 0.36299(7) 0.0469(6) Uani d 1 C
H15 0.6845(17) 0.073(4) 0.3576(6) 0.049(7) Uiso d 1 H
C16 0.63140(16) -0.2082(4) 0.33618(6) 0.0409(6) Uani d 1 C
C17 0.59244(18) -0.4188(4) 0.34389(6) 0.0459(6) Uani d 1 C
H17 0.5774(17) -0.522(4) 0.3254(6) 0.057(7) Uiso d 1 H
C18 0.57754(19) -0.4835(5) 0.37778(6) 0.0464(6) Uani d 1 C
H18 0.5537(18) -0.622(4) 0.3831(6) 0.049(7) Uiso d 1 H
H1 0.6713(18) 0.245(5) 0.7619(7) 0.062(8) Uiso d 1 H

loop_
_atom_site_aniso_label
_atom_site_aniso_U_11
_atom_site_aniso_U_22
_atom_site_aniso_U_33
_atom_site_aniso_U_12
_atom_site_aniso_U_13
_atom_site_aniso_U_23
O1 0.0396(9) 0.0364(9) 0.0296(8) -0.0053(7) -0.0014(6) -0.0002(7)
O2 0.1083(17) 0.0578(13) 0.0339(10) -0.0117(12) 0.0074(10) -0.0024(9)
O3 0.0932(15) 0.0628(13) 0.0365(10) -0.0079(11) 0.0098(10) 0.0050(9)
N1 0.0574(14) 0.0611(14) 0.0332(11) 0.0018(11) 0.0067(9) -0.0012(10)
N2 0.0490(12) 0.0387(11) 0.0377(11) -0.0067(9) 0.0004(9) -0.0027(9)
N3 0.0518(12) 0.0378(11) 0.0385(11) -0.0066(9) 0.0004(9) 0.0015(9)
N4 0.0501(12) 0.0555(14) 0.0346(11) 0.0052(10) -0.0057(9) -0.0029(10)
C1 0.0578(16) 0.0593(17) 0.0348(14) -0.0011(13) 0.0025(12) -0.0134(12)
C2 0.0487(14) 0.0415(14) 0.0369(13) -0.0014(12) 0.0030(10) -0.0091(11)
C3 0.0317(11) 0.0395(13) 0.0358(12) 0.0028(10) 0.0022(9) -0.0026(10)
C4 0.0508(15) 0.0479(16) 0.0360(13) -0.0067(12) 0.0002(11) -0.0045(11)
C5 0.0567(17) 0.0490(16) 0.0444(15) -0.0042(13) 0.0096(12) 0.0016(12)
C6 0.0325(12) 0.0359(13) 0.0338(12) 0.0016(10) -0.0021(9) -0.0053(10)
C7 0.0321(12) 0.0378(13) 0.0343(12) -0.0015(10) 0.0013(9) 0.0058(10)
C8 0.0321(11) 0.0380(13) 0.0335(12) 0.0032(10) -0.0037(9) 0.0036(10)
C9 0.0445(14) 0.0429(14) 0.0367(13) -0.0030(11) -0.0020(10) 0.0058(11)
C10 0.0500(15) 0.0576(17) 0.0334(13) -0.0007(13) 0.0007(11) 0.0091(12)
C11 0.0477(15) 0.0413(15) 0.0445(14) 0.0005(12) -0.0073(11) -0.0014(11)
C12 0.0478(14) 0.0400(14) 0.0338(12) -0.0037(11) -0.0009(10) 0.0057(10)
C13 0.0498(14) 0.0431(14) 0.0341(12) 0.0006(11) 0.0054(10) -0.0022(10)
C14 0.0586(16) 0.0461(15) 0.0396(14) -0.0071(12) 0.0039(11) -0.0129(12)
C15 0.0544(16) 0.0374(14) 0.0490(15) -0.0085(12) 0.0088(12) -0.0018(12)
C16 0.0423(13) 0.0459(14) 0.0346(12) 0.0032(11) 0.0044(10) -0.0009(10)
C17 0.0521(15) 0.0508(16) 0.0350(13) -0.0097(12) 0.0008(11) -0.0118(12)
C18 0.0553(16) 0.0397(15) 0.0442(14) -0.0065(12) 0.0059(12) -0.0030(11)

loop_
_atom_type_symbol
_atom_type_description
_atom_type_scat_dispersion_real
_atom_type_scat_dispersion_imag
_atom_type_scat_source
C C 0.0033 0.0016 'International Tables Vol C Tables 4.2.6.8 and 6.1.1.4'
H H 0.0000 0.0000 'International Tables Vol C Tables 4.2.6.8 and 6.1.1.4'
N N 0.0061 0.0033 'International Tables Vol C Tables 4.2.6.8 and 6.1.1.4'
O O 0.0106 0.0060 'International Tables Vol C Tables 4.2.6.8 and 6.1.1.4'

loop_
_geom_angle_atom_site_label_1
_geom_angle_atom_site_label_2
_geom_angle_atom_site_label_3
_geom_angle
C6 O1 C7 102.49(17)
C13 O2 H2A 112(2)
C16 O3 H3A 112(3)
C5 N1 C1 116.9(2)
C6 N2 N3 105.98(17)
C7 N3 N2 106.18(18)
C11 N4 C10 116.7(2)
N1 C1 C2 123.4(2)
N1 C1 H1 118.7(16)
C2 C1 H1 118.0(16)
C1 C2 C3 118.8(2)
C1 C2 H2 119.6(14)
C3 C2 H2 121.6(14)
C4 C3 C2 118.5(2)
C4 C3 C6 120.8(2)
C2 C3 C6 120.7(2)
C5 C4 C3 118.5(2)
C5 C4 H4 119.2(16)
C3 C4 H4 122.2(16)
N1 C5 C4 123.9(3)
N1 C5 H5 115.1(14)
C4 C5 H5 121.0(15)
N2 C6 O1 112.80(18)
N2 C6 C3 128.9(2)
O1 C6 C3 118.27(19)
N3 C7 O1 112.54(18)
N3 C7 C8 129.0(2)
O1 C7 C8 118.43(19)
C12 C8 C9 118.0(2)
C12 C8 C7 121.2(2)
C9 C8 C7 120.7(2)
C10 C9 C8 119.1(2)
C10 C9 H9 120.6(14)
C8 C9 H9 120.2(14)
N4 C10 C9 123.5(2)
N4 C10 H10 115.3(15)
C9 C10 H10 121.1(15)
N4 C11 C12 124.1(2)
N4 C11 H11 116.9(14)
C12 C11 H11 119.1(14)
C11 C12 C8 118.6(2)
C11 C12 H12 120.9(14)
C8 C12 H12 120.5(14)
O2 C13 C18 118.0(2)
O2 C13 C14 123.1(2)
C18 C13 C14 118.8(2)
C15 C14 C13 120.5(2)
C15 C14 H14 117.8(16)
C13 C14 H14 121.6(16)
C14 C15 C16 120.4(2)
C14 C15 H15 121.4(15)
C16 C15 H15 118.2(15)
O3 C16 C17 122.6(2)
O3 C16 C15 118.4(2)
C17 C16 C15 119.0(2)
C18 C17 C16 120.6(2)
C18 C17 H17 120.1(15)
C16 C17 H17 119.3(15)
C13 C18 C17 120.6(2)
C13 C18 H18 117.9(15)
C17 C18 H18 121.4(15)

loop_
_geom_bond_atom_site_label_1
_geom_bond_atom_site_label_2
_geom_bond_distance
O1 C6 1.355(2)
O1 C7 1.357(2)
O2 C13 1.372(3)
O2 H2A 0.85(3)
O3 C16 1.368(3)
O3 H3A 0.89(4)
N1 C5 1.329(3)
N1 C1 1.339(3)
N2 C6 1.290(3)
N2 N3 1.400(3)
N3 C7 1.291(3)
N4 C11 1.333(3)
N4 C10 1.333(3)
C1 C2 1.373(3)
C1 H1 0.95(3)
C2 C3 1.383(3)
C2 H2 0.99(2)
C3 C4 1.380(3)
C3 C6 1.458(3)
C4 C5 1.375(3)
C4 H4 0.90(2)
C5 H5 0.97(3)
C7 C8 1.455(3)
C8 C12 1.383(3)
C8 C9 1.384(3)
C9 C10 1.372(3)
C9 H9 0.94(2)
C10 H10 0.98(2)
C11 C12 1.373(3)
C11 H11 0.96(2)
C12 H12 0.91(2)
C13 C18 1.376(3)
C13 C14 1.384(3)
C14 C15 1.378(3)
C14 H14 0.93(3)
C15 C16 1.379(3)
C15 H15 0.92(2)
C16 C17 1.378(3)
C17 C18 1.376(3)
C17 H17 0.96(3)
C18 H18 0.90(3)

loop_
_geom_hbond_atom_site_label_D
_geom_hbond_atom_site_label_H
_geom_hbond_atom_site_label_A
_geom_hbond_site_symmetry_A
_geom_hbond_distance_DH
_geom_hbond_distance_HA
_geom_hbond_distance_DA
_geom_hbond_angle_DHA
_geom_hbond_publ_flag
O2 H2A N4 . 0.85(3) 1.94(3) 2.784(3) 170(3) yes
O3 H3A N1 7_555 0.89(4) 1.93(4) 2.811(3) 171(4) yes

loop_
_geom_torsion_atom_site_label_1
_geom_torsion_atom_site_label_2
_geom_torsion_atom_site_label_3
_geom_torsion_atom_site_label_4
_geom_torsion
C6 N2 N3 C7 0.0(2)
C5 N1 C1 C2 -0.3(4)
N1 C1 C2 C3 -0.4(4)
C1 C2 C3 C4 0.6(3)
C1 C2 C3 C6 -177.4(2)
C2 C3 C4 C5 0.0(3)
C6 C3 C4 C5 178.0(2)
C1 N1 C5 C4 1.0(4)
C3 C4 C5 N1 -0.9(4)
N3 N2 C6 O1 -0.8(2)
N3 N2 C6 C3 177.4(2)
C7 O1 C6 N2 1.2(2)
C7 O1 C6 C3 -177.25(18)
C4 C3 C6 N2 178.2(2)
C2 C3 C6 N2 -3.8(4)
C4 C3 C6 O1 -3.7(3)
C2 C3 C6 O1 174.29(19)
N2 N3 C7 O1 0.8(2)
N2 N3 C7 C8 -177.1(2)
C6 O1 C7 N3 -1.2(2)
C6 O1 C7 C8 176.96(18)
N3 C7 C8 C12 -177.9(2)
O1 C7 C8 C12 4.3(3)
N3 C7 C8 C9 4.3(4)
O1 C7 C8 C9 -173.44(19)
C12 C8 C9 C10 -0.1(3)
C7 C8 C9 C10 177.7(2)
C11 N4 C10 C9 0.8(4)
C8 C9 C10 N4 -0.2(4)
C10 N4 C11 C12 -1.1(4)
N4 C11 C12 C8 0.8(4)
C9 C8 C12 C11 -0.2(3)
C7 C8 C12 C11 -178.0(2)
O2 C13 C14 C15 179.2(2)
C18 C13 C14 C15 -0.3(4)
C13 C14 C15 C16 0.6(4)
C14 C15 C16 O3 -179.8(2)
C14 C15 C16 C17 -0.8(4)
O3 C16 C17 C18 179.7(2)
C15 C16 C17 C18 0.7(4)
O2 C13 C18 C17 -179.3(2)
C14 C13 C18 C17 0.3(4)
C16 C17 C18 C13 -0.5(4)

loop_
_cod_related_entry_id
_cod_related_entry_database
_cod_related_entry_code
1 ChemSpider 21126639
